data_4083911
loop_
_publ_author_name
'Chadwick, F. Mark'
'Cooper, Robert T.'
'Ashley, Andrew E.'
'Buffet, Jean-Charles'
'O&#x2019;Hare, Dermot M.'

_publ_section_title
;
 Early Transition Metal Permethylpentalene Complexes for the
 Polymerization of Ethylene
;
_journal_issue 14
_journal_name_full Organometallics
_journal_page_first 3775
_journal_paper_doi 10.1021/om5004754
_journal_volume 33
_journal_year 2014
_chemical_compound_source SYN
_chemical_formula_moiety 'C24 H28 Ti1'
_chemical_formula_sum 'C24 H28 Ti'
_chemical_formula_weight 364.39
_chemical_melting_point ?
_space_group_IT_number 2
_symmetry_cell_setting triclinic
_symmetry_space_group_name_Hall '-P 1'
_symmetry_space_group_name_H-M 'P -1'
_atom_sites_solution_hydrogens difmap
_atom_sites_solution_primary direct
_audit_creation_date 12-02-02
_audit_creation_method CRYSTALS_ver_14.23
_cell_angle_alpha 76.3148(12)
_cell_angle_beta 87.3980(12)
_cell_angle_gamma 62.8115(12)
_cell_formula_units_Z 2
_cell_length_a 8.5580(2)
_cell_length_b 8.8507(2)
_cell_length_c 14.4309(4)
_cell_measurement_reflns_used 3938
_cell_measurement_temperature 150
_cell_measurement_theta_max 27
_cell_measurement_theta_min 5
_cell_volume 942.19(4)
_computing_cell_refinement 'DENZO/SCALEPACK (Otwinowski & Minor, 1997)'
_computing_data_collection 'COLLECT (Nonius, 2001).'
_computing_data_reduction 'DENZO/SCALEPACK (Otwinowski & Minor, 1997)'
_computing_molecular_graphics 'CAMERON (Watkin et al., 1996)'
_computing_publication_material 'CRYSTALS (Betteridge et al., 2003)'
_computing_structure_refinement 'CRYSTALS (Betteridge et al., 2003)'
_computing_structure_solution 'SIR92 (Altomare et al., 1994)'
_diffrn_ambient_temperature 150
_diffrn_measured_fraction_theta_full 0.992
_diffrn_measured_fraction_theta_max 0.990
_diffrn_measurement_device Area
_diffrn_measurement_device_type 'Nonius KappaCCD'
_diffrn_measurement_method \w
_diffrn_radiation_monochromator graphite
_diffrn_radiation_type 'Mo K\a'
_diffrn_radiation_wavelength 0.71073
_diffrn_reflns_av_R_equivalents 0.050
_diffrn_reflns_limit_h_max 10
_diffrn_reflns_limit_h_min -11
_diffrn_reflns_limit_k_max 11
_diffrn_reflns_limit_k_min -10
_diffrn_reflns_limit_l_max 18
_diffrn_reflns_limit_l_min -18
_diffrn_reflns_number 14908
_diffrn_reflns_theta_full 26.326
_diffrn_reflns_theta_max 27.423
_diffrn_reflns_theta_min 5.182
_diffrn_standards_number 0
_exptl_absorpt_coefficient_mu 0.457
_exptl_absorpt_correction_T_max 0.96
_exptl_absorpt_correction_T_min 0.86
_exptl_absorpt_correction_type multi-scan
_exptl_absorpt_process_details 'DENZO/SCALEPACK (Otwinowski & Minor, 1997)'
_exptl_crystal_colour red
_exptl_crystal_density_diffrn 1.284
_exptl_crystal_density_meas ?
_exptl_crystal_density_method 'not measured'
_exptl_crystal_description block
_exptl_crystal_F_000 388
_exptl_crystal_size_max 0.180
_exptl_crystal_size_mid 0.120
_exptl_crystal_size_min 0.100
_refine_diff_density_max 0.64
_refine_diff_density_min -0.70
_refine_ls_extinction_method None
_refine_ls_goodness_of_fit_ref 0.8920
_refine_ls_hydrogen_treatment constr
_refine_ls_matrix_type full
_refine_ls_number_parameters 226
_refine_ls_number_reflns 4256
_refine_ls_number_restraints 0
_refine_ls_R_factor_all 0.0891
_refine_ls_R_factor_gt 0.0558
_refine_ls_shift/su_max 0.0001788
_refine_ls_shift/su_mean 0.0000096
_refine_ls_structure_factor_coef Fsqd
_refine_ls_weighting_details
;
 Method, part 1, Chebychev polynomial, (Watkin, 1994, Prince, 1982) 
 [weight] = 1.0/[A~0~*T~0~(x)+A~1~*T~1~(x) ... +A~n-1~]*T~n-1~(x)] 
 where A~i~ are the Chebychev coefficients listed below and x= Fcalc/Fmax 
 Method = Robust Weighting (Prince, 1982) 
 W = [weight] * [1-(deltaF/6*sigmaF)^2^]^2^ 
 A~i~ are: 
 4.12 4.56 1.11 
;
_refine_ls_weighting_scheme calc
_refine_ls_wR_factor_all 0.1438
_refine_ls_wR_factor_gt 0.1076
_refine_ls_wR_factor_ref 0.1438
_reflns_limit_h_max 11
_reflns_limit_h_min -11
_reflns_limit_k_max 11
_reflns_limit_k_min -10
_reflns_limit_l_max 18
_reflns_limit_l_min 0
_reflns_number_gt 2992
_reflns_number_total 4256
_reflns_threshold_expression I>2.0\s(I)
_oxford_diffrn_Wilson_B_factor 2.20
_oxford_diffrn_Wilson_scale 8.94
_oxford_refine_ls_r_factor_ref 0.0891
_oxford_refine_ls_scale 0.3241(4)
_oxford_reflns_number_all 4256
_oxford_reflns_threshold_expression_ref I>-3.0\s(I)
_oxford_structure_analysis_title 021fmc11
_cod_data_source_file om5004754_si_001.cif
_cod_data_source_block 2Ti
_cod_depositor_comments
;
The following automatic conversions were performed:

'_chemical_melting_point' value 'not measured' was changed to '?' -
the value is undefined or not given.

'_symmetry_cell_setting' value
'Triclinic' changed to 'triclinic' according to
/usr/data/users/saulius/crontab/automatic-downloads/rss-feeds/ACS/lib/dictionaries/cif_core.dic
dictionary named 'cif_core.dic' version 2.4.2 from
2011-04-26.

'_atom_sites_solution_primary' value 'Direct' changed to
'direct' according to
/usr/data/users/saulius/crontab/automatic-downloads/rss-feeds/ACS/lib/dictionaries/cif_core.dic
dictionary named 'cif_core.dic' version 2.4.2 from 2011-04-26.

Automatic conversion script
Id: cif_fix_values 2281 2013-09-26 08:29:07Z andrius 

 Adding full bibliography for 4083908--4083915.cif.

The following automatic conversions were performed:

'_exptl_crystal_density_meas' value 'not measured' was changed to '?'
- the value is perceived as not measured.

Automatic conversion script
Id: cif_fix_values 3008 2015-01-20 13:52:24Z robertas 
;
_cod_original_sg_symbol_H-M 'P -1 '
_cod_original_formula_sum 'C24 H28 Ti1'
_cod_database_code 4083911

loop_
_symmetry_equiv_pos_as_xyz
x,y,z
-x,-y,-z

loop_
_atom_site_label
_atom_site_type_symbol
_atom_site_fract_x
_atom_site_fract_y
_atom_site_fract_z
_atom_site_U_iso_or_equiv
_atom_site_occupancy
_atom_site_adp_type
_atom_site_refinement_flags_posn
C1 C 0.9765(4) 0.2898(4) 0.1904(2) 0.0207 1.0000 Uani .
C2 C 0.9249(4) 0.1904(4) 0.1462(2) 0.0241 1.0000 Uani .
C3 C 0.8871(4) 0.0718(4) 0.2162(3) 0.0268 1.0000 Uani .
C4 C 0.9144(4) 0.0962(4) 0.3080(3) 0.0249 1.0000 Uani .
C5 C 0.8109(5) 0.1124(5) 0.3897(3) 0.0310 1.0000 Uani .
C6 C 0.8139(5) 0.2487(5) 0.4249(3) 0.0332 1.0000 Uani .
C7 C 0.9105(4) 0.3223(5) 0.3668(2) 0.0269 1.0000 Uani .
C8 C 0.9693(4) 0.2330(4) 0.2918(2) 0.0227 1.0000 Uani .
C9 C 1.0457(5) 0.4108(5) 0.1382(3) 0.0278 1.0000 Uani .
C10 C 0.9189(5) 0.2084(5) 0.0405(3) 0.0334 1.0000 Uani .
C11 C 0.8564(5) -0.0729(5) 0.1975(3) 0.0396 1.0000 Uani .
C12 C 0.7419(6) -0.0107(6) 0.4420(3) 0.0478 1.0000 Uani .
C13 C 0.7362(6) 0.2976(6) 0.5152(3) 0.0485 1.0000 Uani .
C14 C 0.9599(5) 0.4553(5) 0.3880(3) 0.0360 1.0000 Uani .
C15 C 0.4832(5) 0.2352(6) 0.2558(4) 0.0485 1.0000 Uani .
C16 C 0.4984(6) 0.2940(8) 0.1617(4) 0.0548 1.0000 Uani .
C17 C 0.4423(7) 0.4677(8) 0.1410(4) 0.0628 1.0000 Uani .
C18 C 0.3826(5) 0.5259(6) 0.2226(6) 0.0680 1.0000 Uani .
C19 C 0.4087(6) 0.3793(8) 0.2961(4) 0.0568 1.0000 Uani .
C20 C 0.6664(4) 0.6353(4) 0.2129(3) 0.0245 1.0000 Uani .
C21 C 0.5925(6) 0.7409(5) 0.1179(3) 0.0392 1.0000 Uani .
C22 C 0.4396(6) 0.8856(5) 0.1256(4) 0.0553 1.0000 Uani .
C23 C 0.4130(6) 0.8823(5) 0.2239(4) 0.0524 1.0000 Uani .
C24 C 0.5507(5) 0.7362(5) 0.2766(3) 0.0368 1.0000 Uani .
Ti1 Ti 0.69045(8) 0.34156(8) 0.25118(5) 0.0219 1.0000 Uani .
H91 H 1.0672 0.4692 0.1802 0.0414 1.0000 Uiso R
H93 H 1.1516 0.3515 0.1104 0.0416 1.0000 Uiso R
H92 H 0.9671 0.5042 0.0859 0.0411 1.0000 Uiso R
H101 H 0.8440 0.1637 0.0258 0.0482 1.0000 Uiso R
H103 H 1.0342 0.1451 0.0227 0.0487 1.0000 Uiso R
H102 H 0.8696 0.3312 0.0065 0.0492 1.0000 Uiso R
H111 H 0.7900 -0.1053 0.2472 0.0598 1.0000 Uiso R
H112 H 0.9647 -0.1748 0.1951 0.0583 1.0000 Uiso R
H113 H 0.7886 -0.0354 0.1379 0.0595 1.0000 Uiso R
H121 H 0.6224 0.0546 0.4565 0.0715 1.0000 Uiso R
H122 H 0.8094 -0.0801 0.5002 0.0728 1.0000 Uiso R
H123 H 0.7460 -0.0900 0.4054 0.0727 1.0000 Uiso R
H131 H 0.7124 0.4155 0.5165 0.0774 1.0000 Uiso R
H132 H 0.8157 0.2162 0.5685 0.0772 1.0000 Uiso R
H133 H 0.6277 0.2888 0.5221 0.0775 1.0000 Uiso R
H142 H 1.0057 0.5002 0.3332 0.0561 1.0000 Uiso R
H141 H 1.0524 0.3956 0.4397 0.0563 1.0000 Uiso R
H143 H 0.8577 0.5522 0.4035 0.0562 1.0000 Uiso R
H151 H 0.5094 0.1134 0.2899 0.0566 1.0000 Uiso R
H161 H 0.5404 0.2186 0.1144 0.0642 1.0000 Uiso R
H171 H 0.4309 0.5426 0.0775 0.0780 1.0000 Uiso R
H181 H 0.3145 0.6496 0.2270 0.0838 1.0000 Uiso R
H191 H 0.3738 0.3754 0.3607 0.0634 1.0000 Uiso R
H201 H 0.7912 0.6083 0.2258 0.0300 1.0000 Uiso R
H211 H 0.6382 0.7158 0.0589 0.0506 1.0000 Uiso R
H221 H 0.3611 0.9748 0.0748 0.0650 1.0000 Uiso R
H231 H 0.3163 0.9676 0.2497 0.0590 1.0000 Uiso R
H241 H 0.5671 0.7037 0.3454 0.0486 1.0000 Uiso R

loop_
_atom_site_aniso_label
_atom_site_aniso_U_11
_atom_site_aniso_U_22
_atom_site_aniso_U_33
_atom_site_aniso_U_23
_atom_site_aniso_U_13
_atom_site_aniso_U_12
C1 0.0160(14) 0.0196(15) 0.0239(16) -0.0072(12) -0.0002(12) -0.0050(12)
C2 0.0175(15) 0.0224(15) 0.0306(18) -0.0098(13) -0.0005(13) -0.0060(12)
C3 0.0204(16) 0.0234(16) 0.0377(19) -0.0101(14) 0.0029(14) -0.0099(13)
C4 0.0193(15) 0.0169(14) 0.0330(18) -0.0015(13) -0.0002(13) -0.0056(12)
C5 0.0220(17) 0.0277(17) 0.0309(19) 0.0033(14) 0.0007(14) -0.0058(14)
C6 0.0280(18) 0.0332(19) 0.0219(17) -0.0012(14) 0.0004(14) -0.0027(15)
C7 0.0237(16) 0.0277(17) 0.0235(16) -0.0067(14) -0.0007(13) -0.0065(14)
C8 0.0151(14) 0.0220(15) 0.0271(17) -0.0064(13) 0.0008(12) -0.0049(12)
C9 0.0246(17) 0.0301(18) 0.0331(19) -0.0095(15) 0.0069(14) -0.0159(15)
C10 0.0311(19) 0.041(2) 0.0324(19) -0.0185(17) 0.0055(15) -0.0161(17)
C11 0.034(2) 0.0264(18) 0.065(3) -0.0191(19) 0.0048(19) -0.0160(16)
C12 0.036(2) 0.044(2) 0.047(3) 0.016(2) 0.0024(19) -0.0182(19)
C13 0.042(2) 0.057(3) 0.025(2) -0.0046(19) 0.0075(17) -0.007(2)
C14 0.038(2) 0.034(2) 0.0310(19) -0.0121(16) -0.0081(16) -0.0106(17)
C15 0.030(2) 0.032(2) 0.085(4) 0.001(2) -0.007(2) -0.0212(18)
C16 0.031(2) 0.087(4) 0.070(3) -0.046(3) 0.007(2) -0.033(2)
C17 0.043(3) 0.084(4) 0.056(3) 0.025(3) -0.026(2) -0.042(3)
C18 0.0141(18) 0.030(2) 0.162(6) -0.033(3) -0.014(3) -0.0054(16)
C19 0.027(2) 0.113(5) 0.047(3) -0.035(3) 0.0174(19) -0.040(3)
C20 0.0206(15) 0.0195(15) 0.0331(18) -0.0074(13) 0.0018(13) -0.0085(13)
C21 0.043(2) 0.034(2) 0.042(2) 0.0034(17) -0.0112(18) -0.0225(18)
C22 0.036(2) 0.0215(19) 0.094(4) 0.012(2) -0.029(2) -0.0104(17)
C23 0.028(2) 0.028(2) 0.102(4) -0.023(2) 0.007(2) -0.0105(17)
C24 0.031(2) 0.0305(19) 0.055(3) -0.0187(18) 0.0112(18) -0.0167(16)
Ti1 0.0181(3) 0.0200(3) 0.0263(3) -0.0044(2) 0.0010(2) -0.0082(2)

loop_
_atom_type_symbol
_atom_type_scat_dispersion_real
_atom_type_scat_dispersion_imag
_atom_type_scat_Cromer_Mann_a1
_atom_type_scat_Cromer_Mann_b1
_atom_type_scat_Cromer_Mann_a2
_atom_type_scat_Cromer_Mann_b2
_atom_type_scat_Cromer_Mann_a3
_atom_type_scat_Cromer_Mann_b3
_atom_type_scat_Cromer_Mann_a4
_atom_type_scat_Cromer_Mann_b4
_atom_type_scat_Cromer_Mann_c
_atom_type_scat_source
C 0.0033 0.0016 2.3100 20.8439 1.0200 10.2075 1.5886 0.5687 0.8650 51.6512 0.2156 'International Tables Vol C 4.2.6.8 and 6.1.1.4'
H 0.0000 0.0000 0.4930 10.5109 0.3229 26.1257 0.1402 3.1424 0.0408 57.7998 0.0030 'International Tables Vol C 4.2.6.8 and 6.1.1.4'
Ti 0.2776 0.4457 9.7595 7.8508 7.3558 0.5000 1.6991 35.6338 1.9021 116.1050 1.2807 'International Tables Vol C 4.2.6.8 and 6.1.1.4'

loop_
_geom_angle_atom_site_label_1
_geom_angle_atom_site_label_2
_geom_angle_atom_site_label_3
_geom_angle
_geom_angle_publ_flag
C2 C1 C8 106.8(3) yes
C2 C1 C9 124.0(3) yes
C8 C1 C9 128.8(3) yes
C2 C1 Ti1 76.43(19) yes
C8 C1 Ti1 62.06(17) yes
C9 C1 Ti1 132.3(2) yes
C1 C2 C3 110.4(3) yes
C1 C2 C10 123.3(3) yes
C3 C2 C10 126.2(3) yes
C1 C2 Ti1 70.26(18) yes
C3 C2 Ti1 67.46(19) yes
C10 C2 Ti1 130.8(2) yes
C2 C3 C4 107.3(3) yes
C2 C3 C11 125.2(3) yes
C4 C3 C11 126.7(3) yes
C2 C3 Ti1 79.03(19) yes
C4 C3 Ti1 62.75(17) yes
C11 C3 Ti1 131.2(2) yes
C3 C4 C5 131.8(3) yes
C3 C4 C8 107.5(3) yes
C5 C4 C8 107.1(3) yes
C3 C4 Ti1 80.5(2) yes
C5 C4 Ti1 79.8(2) yes
C8 C4 Ti1 71.70(18) yes
C4 C5 C6 107.0(3) yes
C4 C5 C12 127.6(4) yes
C6 C5 C12 124.4(4) yes
C4 C5 Ti1 63.32(18) yes
C6 C5 Ti1 81.3(2) yes
C12 C5 Ti1 129.4(3) yes
C5 C6 C7 110.4(3) yes
C5 C6 C13 124.6(4) yes
C7 C6 C13 124.9(4) yes
C5 C6 Ti1 65.3(2) yes
C7 C6 Ti1 71.2(2) yes
C13 C6 Ti1 133.8(3) yes
C6 C7 C8 107.1(3) yes
C6 C7 C14 125.5(3) yes
C8 C7 C14 127.0(3) yes
C6 C7 Ti1 76.4(2) yes
C8 C7 Ti1 60.29(17) yes
C14 C7 Ti1 133.4(2) yes
C4 C8 C1 108.0(3) yes
C4 C8 C7 108.3(3) yes
C1 C8 C7 133.6(3) yes
C4 C8 Ti1 68.84(18) yes
C1 C8 Ti1 82.18(19) yes
C7 C8 Ti1 84.9(2) yes
C1 C9 H91 110.8 no
C1 C9 H93 112.1 no
H91 C9 H93 108.2 no
C1 C9 H92 115.0 no
H91 C9 H92 105.1 no
H93 C9 H92 105.2 no
C2 C10 H101 108.0 no
C2 C10 H103 109.1 no
H101 C10 H103 110.9 no
C2 C10 H102 110.4 no
H101 C10 H102 108.1 no
H103 C10 H102 110.3 no
C3 C11 H111 109.7 no
C3 C11 H112 112.1 no
H111 C11 H112 108.9 no
C3 C11 H113 110.9 no
H111 C11 H113 107.2 no
H112 C11 H113 107.9 no
C5 C12 H121 110.0 no
C5 C12 H122 111.0 no
H121 C12 H122 108.0 no
C5 C12 H123 112.1 no
H121 C12 H123 108.8 no
H122 C12 H123 106.8 no
C6 C13 H131 112.8 no
C6 C13 H132 109.0 no
H131 C13 H132 109.2 no
C6 C13 H133 109.4 no
H131 C13 H133 108.8 no
H132 C13 H133 107.6 no
C7 C14 H142 109.4 no
C7 C14 H141 108.2 no
H142 C14 H141 108.0 no
C7 C14 H143 110.8 no
H142 C14 H143 108.3 no
H141 C14 H143 112.2 no
C16 C15 C19 107.8(4) yes
C16 C15 Ti1 74.2(2) yes
C19 C15 Ti1 73.2(2) yes
C16 C15 H151 127.1 no
C19 C15 H151 124.9 no
Ti1 C15 H151 122.6 no
C15 C16 C17 109.8(5) yes
C15 C16 Ti1 72.4(2) yes
C17 C16 Ti1 73.2(3) yes
C15 C16 H161 124.6 no
C17 C16 H161 125.6 no
Ti1 C16 H161 123.1 no
C16 C17 C18 108.5(5) yes
C16 C17 Ti1 73.9(3) yes
C18 C17 Ti1 73.4(3) yes
C16 C17 H171 125.8 no
C18 C17 H171 125.3 no
Ti1 C17 H171 124.8 no
C17 C18 C19 107.3(4) yes
C17 C18 Ti1 72.7(3) yes
C19 C18 Ti1 72.3(2) yes
C17 C18 H181 126.9 no
C19 C18 H181 124.9 no
Ti1 C18 H181 128.4 no
C18 C19 C15 106.5(4) yes
C18 C19 Ti1 73.2(2) yes
C15 C19 Ti1 72.4(2) yes
C18 C19 H191 128.5 no
C15 C19 H191 124.7 no
Ti1 C19 H191 123.7 no
C21 C20 C24 104.6(3) yes
C21 C20 Ti1 115.9(2) yes
C24 C20 Ti1 110.1(2) yes
C21 C20 H201 113.8 no
C24 C20 H201 111.6 no
Ti1 C20 H201 101.0 no
C20 C21 C22 108.5(4) yes
C20 C21 H211 127.0 no
C22 C21 H211 124.5 no
C21 C22 C23 109.3(4) yes
C21 C22 H221 126.9 no
C23 C22 H221 123.7 no
C22 C23 C24 107.9(4) yes
C22 C23 H231 126.9 no
C24 C23 H231 125.2 no
C20 C24 C23 109.5(4) yes
C20 C24 H241 125.4 no
C23 C24 H241 125.2 no
C15 Ti1 C5 81.88(15) yes
C15 Ti1 C19 34.45(17) yes
C5 Ti1 C19 88.12(17) yes
C15 Ti1 C17 55.91(17) yes
C5 Ti1 C17 137.74(15) yes
C19 Ti1 C17 56.64(18) yes
C15 Ti1 C3 84.21(14) yes
C5 Ti1 C3 67.55(13) yes
C19 Ti1 C3 117.67(17) yes
C17 Ti1 C3 106.3(2) yes
C15 Ti1 C18 56.67(15) yes
C5 Ti1 C18 121.7(2) yes
C19 Ti1 C18 34.5(2) yes
C17 Ti1 C18 33.9(2) yes
C3 Ti1 C18 134.32(15) yes
C15 Ti1 C16 33.42(18) yes
C5 Ti1 C16 109.75(18) yes
C19 Ti1 C16 56.08(16) yes
C17 Ti1 C16 32.95(19) yes
C3 Ti1 C16 78.92(15) yes
C15 Ti1 C1 139.96(15) yes
C5 Ti1 C1 93.99(12) yes
C19 Ti1 C1 173.62(14) yes
C17 Ti1 C1 118.81(16) yes
C3 Ti1 C1 58.01(11) yes
C15 Ti1 C20 133.30(13) yes
C5 Ti1 C20 130.49(13) yes
C19 Ti1 C20 104.90(18) yes
C17 Ti1 C20 84.70(17) yes
C3 Ti1 C20 135.04(12) yes
C15 Ti1 C8 136.76(14) yes
C5 Ti1 C8 61.69(12) yes
C19 Ti1 C8 148.34(16) yes
C17 Ti1 C8 154.46(17) yes
C3 Ti1 C8 61.65(12) yes
C15 Ti1 C7 136.41(16) yes
C5 Ti1 C7 57.35(13) yes
C19 Ti1 C7 121.37(14) yes
C17 Ti1 C7 159.21(18) yes
C3 Ti1 C7 92.82(12) yes
C15 Ti1 C2 107.05(15) yes
C5 Ti1 C2 95.12(12) yes
C19 Ti1 C2 140.51(15) yes
C17 Ti1 C2 98.90(19) yes
C3 Ti1 C2 33.51(11) yes
C15 Ti1 C4 97.34(14) yes
C5 Ti1 C4 36.93(12) yes
C19 Ti1 C4 118.85(18) yes
C17 Ti1 C4 140.6(2) yes
C3 Ti1 C4 36.79(13) yes
C15 Ti1 C6 104.36(16) yes
C5 Ti1 C6 33.45(13) yes
C19 Ti1 C6 92.86(15) yes
C17 Ti1 C6 148.51(18) yes
C3 Ti1 C6 94.38(12) yes
C18 Ti1 C16 55.53(17) yes
C18 Ti1 C1 144.27(19) yes
C16 Ti1 C1 117.57(14) yes
C18 Ti1 C20 76.69(14) yes
C16 Ti1 C20 117.18(17) yes
C1 Ti1 C20 78.27(11) yes
C18 Ti1 C8 163.96(14) yes
C16 Ti1 C8 140.16(15) yes
C1 Ti1 C8 35.76(11) yes
C20 Ti1 C8 89.64(12) yes
C18 Ti1 C7 131.17(17) yes
C16 Ti1 C7 166.91(17) yes
C1 Ti1 C7 64.60(11) yes
C20 Ti1 C7 75.83(12) yes
C8 Ti1 C7 34.80(11) yes
C18 Ti1 C2 132.7(2) yes
C16 Ti1 C2 86.20(14) yes
C1 Ti1 C2 33.32(10) yes
C20 Ti1 C2 102.60(11) yes
C8 Ti1 C2 58.08(11) yes
C18 Ti1 C4 152.54(17) yes
C16 Ti1 C4 108.71(17) yes
C1 Ti1 C4 61.13(12) yes
C20 Ti1 C4 129.03(12) yes
C8 Ti1 C4 39.46(12) yes
C18 Ti1 C6 115.9(2) yes
C16 Ti1 C6 137.30(18) yes
C1 Ti1 C6 92.21(11) yes
C20 Ti1 C6 97.41(13) yes
C8 Ti1 C6 56.94(12) yes
C7 Ti1 C2 92.48(11) yes
C7 Ti1 C4 60.08(12) yes
C2 Ti1 C4 58.52(12) yes
C7 Ti1 C6 32.33(12) yes
C2 Ti1 C6 111.12(11) yes
C4 Ti1 C6 57.85(13) yes

loop_
_geom_bond_atom_site_label_1
_geom_bond_atom_site_label_2
_geom_bond_distance
_geom_bond_publ_flag
C1 C2 1.423(4) yes
C1 C8 1.438(5) yes
C1 C9 1.491(4) yes
C1 Ti1 2.438(3) yes
C2 C3 1.416(5) yes
C2 C10 1.496(5) yes
C2 Ti1 2.518(3) yes
C3 C4 1.438(5) yes
C3 C11 1.503(5) yes
C3 Ti1 2.369(3) yes
C4 C5 1.436(5) yes
C4 C8 1.455(4) yes
C4 Ti1 2.135(3) yes
C5 C6 1.427(6) yes
C5 C12 1.505(5) yes
C5 Ti1 2.352(4) yes
C6 C7 1.408(5) yes
C6 C13 1.500(5) yes
C6 Ti1 2.560(4) yes
C7 C8 1.429(5) yes
C7 C14 1.515(5) yes
C7 Ti1 2.493(3) yes
C8 Ti1 2.174(3) yes
C9 H91 0.956 no
C9 H93 0.944 no
C9 H92 0.974 no
C10 H101 0.947 no
C10 H103 0.945 no
C10 H102 0.973 no
C11 H111 0.967 no
C11 H112 0.959 no
C11 H113 0.958 no
C12 H121 0.960 no
C12 H122 0.945 no
C12 H123 0.961 no
C13 H131 0.972 no
C13 H132 0.955 no
C13 H133 0.965 no
C14 H142 0.950 no
C14 H141 0.973 no
C14 H143 0.968 no
C15 C16 1.358(7) yes
C15 C19 1.395(7) yes
C15 Ti1 2.350(4) yes
C15 H151 0.996 no
C16 C17 1.343(8) yes
C16 Ti1 2.372(4) yes
C16 H161 1.008 no
C17 C18 1.380(8) yes
C17 Ti1 2.363(4) yes
C17 H171 0.976 no
C18 C19 1.402(8) yes
C18 Ti1 2.372(4) yes
C18 H181 0.995 no
C19 Ti1 2.360(4) yes
C19 H191 0.964 no
C20 C21 1.445(5) yes
C20 C24 1.456(5) yes
C20 Ti1 2.439(3) yes
C20 H201 0.997 no
C21 C22 1.374(6) yes
C21 H211 0.952 no
C22 C23 1.422(8) yes
C22 H221 0.948 no
C23 C24 1.365(6) yes
C23 H231 0.963 no
C24 H241 0.964 no

loop_
_geom_hbond_atom_site_label_D
_geom_hbond_atom_site_label_H
_geom_hbond_atom_site_label_A
_geom_hbond_angle_DHA
_geom_hbond_distance_DH
_geom_hbond_distance_HA
_geom_hbond_distance_DA
_geom_hbond_publ_flag
C18 H181 C23 130.81(14) 0.995 2.548 3.286(6) yes
C20 H201 C9 122.02(11) 0.997 2.591 3.232(6) yes
C20 H201 C14 124.04(12) 0.997 2.533 3.200(6) yes
